data_7201243
loop_
_publ_author_name
'Colacio, Enrique'
'Aouryaghal, Hakima'
'Mota, Antonio J.'
'Cano, Joan'
'Sillanp\"a\"a, Reijo'
'Rodr\'iguez-Di\'eguez, A.'

_publ_section_title
;
 Anion encapsulation promoted by anion&#x22EF;\p interactions in
 rationally designed hexanuclear antiferromagnetic wheels: synthesis,
 structure and magnetic properties
;
_journal_issue 10
_journal_name_full CrystEngComm
_journal_page_first 2054
_journal_paper_doi 10.1039/b906382j
_journal_volume 11
_journal_year 2009
_chemical_compound_source 'synthesis as described'
_chemical_formula_moiety 'C39 H75 Cl Cu4 N14 O7, 4(Cl O4), 4.5(H2 O)'
_chemical_formula_sum 'C39 H84 Cl5 Cu4 N14 O27.5'
_chemical_formula_weight 1620.61
_chemical_name_systematic
;
?
;
_space_group_IT_number 15
_symmetry_cell_setting monoclinic
_symmetry_Int_Tables_number 15
_symmetry_space_group_name_Hall '-C 2yc'
_symmetry_space_group_name_H-M 'C 1 2/c 1'
_atom_sites_solution_hydrogens geom
_atom_sites_solution_primary direct
_atom_sites_solution_secondary difmap
_audit_conform_dict_location ftp://ftp.iucr.org/pub/cif_core.dic
_audit_conform_dict_name cif_core.dic
_audit_conform_dict_version 2.3
_audit_creation_date 2008-12-02T13:40:04-00:00
_audit_creation_method 'WinGX routine CIF_UPDATE'
_cell_angle_alpha 90
_cell_angle_beta 114.6400(10)
_cell_angle_gamma 90
_cell_formula_units_Z 4
_cell_length_a 43.2705(9)
_cell_length_b 7.95110(10)
_cell_length_c 20.8778(4)
_cell_measurement_reflns_used 15718
_cell_measurement_temperature 173(2)
_cell_measurement_theta_max 28.283
_cell_measurement_theta_min 0.407
_cell_measurement_wavelength 0.71073
_cell_volume 6528.9(2)
_computing_cell_refinement 'HKL Scalepack (Otwinowski & Minor 1997)'
_computing_data_collection 'Collect (Bruker AXS BV, 1997-2004)'
_computing_data_reduction 'HKL Denzo and Scalepack (Otwinowski & Minor 1997)'
_computing_molecular_graphics 'Ortep-3 for Windows (Farrugia, 1997)'
_computing_publication_material 'WinGX publication routines (Farrugia, 1999)'
_computing_structure_refinement 'SHELXL-97 (Sheldrick, 1997)'
_computing_structure_solution 'SHELXS-86 (Sheldrick, 1986)'
_diffrn_ambient_temperature 173(2)
_diffrn_detector 'CCD plate'
_diffrn_detector_area_resol_mean 9
_diffrn_measured_fraction_theta_full 0.992
_diffrn_measured_fraction_theta_max 0.992
_diffrn_measurement_device '95mm CCD camera on \k-goniostat'
_diffrn_measurement_device_type KappaCCD
_diffrn_measurement_method 'CCD rotation images, thick slices'
_diffrn_radiation_monochromator graphite
_diffrn_radiation_probe x-ray
_diffrn_radiation_type MoK\a
_diffrn_radiation_wavelength 0.71073
_diffrn_reflns_av_R_equivalents 0.0495
_diffrn_reflns_av_unetI/netI 0.053
_diffrn_reflns_limit_h_max 53
_diffrn_reflns_limit_h_min -37
_diffrn_reflns_limit_k_max 9
_diffrn_reflns_limit_k_min -9
_diffrn_reflns_limit_l_max 18
_diffrn_reflns_limit_l_min -25
_diffrn_reflns_number 23679
_diffrn_reflns_theta_full 26
_diffrn_reflns_theta_max 26
_diffrn_reflns_theta_min 2.61
_diffrn_source 'Enraf Nonius FR590'
_exptl_absorpt_coefficient_mu 1.579
_exptl_absorpt_correction_T_max 0.753
_exptl_absorpt_correction_T_min 0.603
_exptl_absorpt_correction_type multi-scan
_exptl_absorpt_process_details '(SADABS; Sheldrick, 2002)'
_exptl_crystal_colour blue
_exptl_crystal_density_diffrn 1.649
_exptl_crystal_density_method 'not measured'
_exptl_crystal_description bar
_exptl_crystal_F_000 3348
_exptl_crystal_size_max 0.22
_exptl_crystal_size_mid 0.2
_exptl_crystal_size_min 0.18
_refine_diff_density_max 0.97
_refine_diff_density_min -0.737
_refine_diff_density_rms 0.093
_refine_ls_extinction_method none
_refine_ls_goodness_of_fit_ref 1.042
_refine_ls_hydrogen_treatment constr
_refine_ls_matrix_type full
_refine_ls_number_parameters 472
_refine_ls_number_reflns 6377
_refine_ls_number_restraints 22
_refine_ls_restrained_S_all 1.057
_refine_ls_R_factor_all 0.0639
_refine_ls_R_factor_gt 0.047
_refine_ls_shift/su_max 0.001
_refine_ls_shift/su_mean 0
_refine_ls_structure_factor_coef Fsqd
_refine_ls_weighting_details 'calc w=1/[\s^2^(Fo^2^)+(0.0542P)^2^+23.8481P] where P=(Fo^2^+2Fc^2^)/3'
_refine_ls_weighting_scheme calc
_refine_ls_wR_factor_gt 0.1133
_refine_ls_wR_factor_ref 0.1218
_reflns_number_gt 5016
_reflns_number_total 6377
_reflns_threshold_expression >2sigma(I)
_cod_data_source_file b906382j.txt
_cod_data_source_block h127s
_cod_original_sg_symbol_H-M 'C 2/c'
_cod_original_formula_sum 'C39 H84 Cl5 Cu4 N14 O27.50'
_cod_database_code 7201243

loop_
_symmetry_equiv_pos_as_xyz
'x, y, z'
'-x, y, -z+1/2'
'x+1/2, y+1/2, z'
'-x+1/2, y+1/2, -z+1/2'
'-x, -y, -z'
'x, -y, z-1/2'
'-x+1/2, -y+1/2, -z'
'x+1/2, -y+1/2, z-1/2'

loop_
_atom_site_label
_atom_site_type_symbol
_atom_site_fract_x
_atom_site_fract_y
_atom_site_fract_z
_atom_site_U_iso_or_equiv
_atom_site_adp_type
_atom_site_occupancy
_atom_site_symmetry_multiplicity
_atom_site_calc_flag
_atom_site_refinement_flags
_atom_site_disorder_assembly
_atom_site_disorder_group
Cu1 Cu 0.830769(11) 0.18863(5) 0.68578(2) 0.02218(13) Uani 1 1 d U E .
Cu2 Cu 0.935662(11) -0.09498(5) 0.63323(2) 0.01937(13) Uani 1 1 d . . .
Cl1 Cl 0.7949(2) -0.0315(12) 0.6044(6) 0.0386(13) Uani 0.5 1 d P . .
O1 O 0.85537(7) 0.2215(4) 0.62641(15) 0.0340(7) Uani 1 1 d . . .
O2 O 0.89883(6) 0.1280(3) 0.60459(13) 0.0253(6) Uani 1 1 d . . .
O3 O 0.7956(7) -0.009(3) 0.6184(14) 0.035(4) Uani 0.5 1 d PU . .
O4 O 0.97532(6) -0.2819(3) 0.70165(13) 0.0245(6) Uani 1 1 d . . .
O13A O 0.7232(2) -0.1643(14) 0.5897(6) 0.044(3) Uani 0.503(5) 1 d P . .
O14A O 0.7907(2) -0.0780(11) 0.4527(4) 0.047(2) Uani 0.497(5) 1 d P . .
Cl2 Cl 0.93825(3) 0.33546(13) 0.82949(6) 0.0363(3) Uani 1 1 d . A 2
Cl3 Cl 0.83399(3) 0.29364(12) 0.40535(5) 0.0393(3) Uani 1 1 d D B 2
O5 O 0.92184(10) 0.3626(5) 0.75536(18) 0.0580(10) Uani 1 1 d . A 2
O6 O 0.91586(13) 0.3672(6) 0.8612(3) 0.0963(18) Uani 1 1 d . A 2
O7 O 0.95059(9) 0.1669(4) 0.84290(19) 0.0562(9) Uani 1 1 d . A 2
O8 O 0.96612(12) 0.4489(5) 0.8562(2) 0.0824(13) Uani 1 1 d . A 2
O9 O 0.84014(11) 0.1217(4) 0.4262(2) 0.0635(11) Uani 1 1 d D B 2
O10A O 0.8247(3) 0.3825(11) 0.4534(4) 0.056(3) Uiso 0.492(11) 1 d PD B 2
O10B O 0.8363(3) 0.4161(11) 0.4569(4) 0.064(3) Uiso 0.508(11) 1 d PD B 2
O11A O 0.8182(2) 0.3159(11) 0.3338(4) 0.071(3) Uiso 0.492(11) 1 d PD B 2
O11B O 0.7993(2) 0.3099(9) 0.3462(4) 0.061(3) Uiso 0.508(11) 1 d PD B 2
O12A O 0.8690(2) 0.3540(12) 0.4178(6) 0.080(3) Uiso 0.492(11) 1 d PD B 2
O12B O 0.8540(3) 0.3460(12) 0.3722(6) 0.078(3) Uiso 0.508(11) 1 d P B 2
O16 O 1.0206(4) 0.460(2) 0.9923(11) 0.088(6) Uani 0.25 1 d P C 2
O13B O 0.7339(3) -0.1134(15) 0.6045(7) 0.048(3) Uani 0.503(5) 1 d P D 1
O14B O 0.7949(2) -0.0363(11) 0.4869(4) 0.045(2) Uani 0.497(5) 1 d P D 1
N1 N 0.87020(8) 0.0136(4) 0.73445(16) 0.0235(7) Uani 1 1 d . . .
N3 N 0.91331(7) -0.1086(4) 0.70708(16) 0.0216(7) Uani 1 1 d . . .
N4 N 0.80669(10) 0.4080(5) 0.6462(2) 0.0395(9) Uani 1 1 d . . .
N5 N 0.80949(9) 0.2043(4) 0.75598(18) 0.0334(8) Uani 1 1 d . . .
N6 N 0.97301(7) 0.0564(3) 0.70192(16) 0.0200(6) Uani 1 1 d . . .
N7 N 0.94993(8) -0.0447(4) 0.55126(17) 0.0294(7) Uani 1 1 d . . .
N8 N 0.90362(8) -0.2741(4) 0.56855(16) 0.0247(7) Uani 1 1 d . . .
C2 C 0.88879(9) 0.0035(4) 0.69752(19) 0.0213(7) Uani 1 1 d . . .
C4 C 0.92057(9) -0.2181(5) 0.7605(2) 0.0246(8) Uani 1 1 d . . .
H4 H 0.938 -0.2994 0.7693 0.03 Uiso 1 1 calc R . .
C5 C 0.90311(10) -0.2142(5) 0.8025(2) 0.0291(9) Uani 1 1 d . . .
H5 H 0.9084 -0.2903 0.8407 0.035 Uiso 1 1 calc R . .
C6 C 0.87774(10) -0.0967(5) 0.7874(2) 0.0291(9) Uani 1 1 d . . .
H6 H 0.8652 -0.0935 0.8154 0.035 Uiso 1 1 calc R . .
C7 C 0.88054(9) 0.1282(5) 0.63701(19) 0.0232(8) Uani 1 1 d . . .
C11 C 0.78680(16) 0.3984(8) 0.5703(3) 0.0749(19) Uani 1 1 d . E .
H111 H 0.7764 0.5081 0.5527 0.112 Uiso 1 1 calc R . .
H112 H 0.7689 0.3136 0.5598 0.112 Uiso 1 1 calc R . .
H113 H 0.8017 0.3672 0.5474 0.112 Uiso 1 1 calc R . .
C12 C 0.79146(12) 0.0502(7) 0.7608(2) 0.0446(12) Uani 1 1 d . E .
H12A H 0.8069 -0.0463 0.7709 0.067 Uiso 1 1 calc R . .
H12B H 0.7717 0.0319 0.716 0.067 Uiso 1 1 calc R . .
H12C H 0.7839 0.0629 0.7987 0.067 Uiso 1 1 calc R . .
C13 C 0.83555(13) 0.2466(7) 0.8280(3) 0.0497(12) Uani 1 1 d . E .
H13A H 0.8242 0.2741 0.8586 0.075 Uiso 1 1 calc R . .
H13B H 0.8489 0.3435 0.8252 0.075 Uiso 1 1 calc R . .
H14C H 0.8506 0.15 0.8475 0.075 Uiso 1 1 calc R . .
C14 C 1 -0.0211(6) 0.75 0.0182(10) Uani 1 2 d S . .
C15 C 1 0.3157(6) 0.75 0.0276(12) Uani 1 2 d S . .
H15 H 1 0.4352 0.75 0.033 Uiso 1 2 calc SR . .
C16 C 0.97287(10) 0.2263(4) 0.7032(2) 0.0258(8) Uani 1 1 d . . .
H16 H 0.9536 0.2852 0.6709 0.031 Uiso 1 1 calc R . .
C17 C 1 -0.2144(6) 0.75 0.0188(10) Uani 1 2 d S . .
C18 C 0.92159(12) -0.1172(6) 0.4886(2) 0.0400(11) Uani 1 1 d . . .
H18A H 0.9284 -0.1267 0.449 0.048 Uiso 1 1 calc R . .
H18B H 0.9014 -0.0428 0.4737 0.048 Uiso 1 1 calc R . .
C19 C 0.91288(12) -0.2896(5) 0.5074(2) 0.0374(10) Uani 1 1 d . . .
H19A H 0.8936 -0.338 0.4665 0.045 Uiso 1 1 calc R . .
H19B H 0.9326 -0.3657 0.5197 0.045 Uiso 1 1 calc R . .
C20 C 0.98290(11) -0.1257(6) 0.5647(3) 0.0424(11) Uani 1 1 d . . .
H20A H 0.9821 -0.2444 0.5765 0.064 Uiso 1 1 calc R . .
H20B H 1.0011 -0.069 0.6041 0.064 Uiso 1 1 calc R . .
H20C H 0.9873 -0.1173 0.5224 0.064 Uiso 1 1 calc R . .
C21 C 0.95212(12) 0.1360(5) 0.5358(2) 0.0395(10) Uani 1 1 d . . .
H21A H 0.9714 0.1876 0.5749 0.059 Uiso 1 1 calc R . .
H21B H 0.931 0.193 0.5301 0.059 Uiso 1 1 calc R . .
H21C H 0.9554 0.1469 0.4923 0.059 Uiso 1 1 calc R . .
C22 C 0.86744(9) -0.2237(5) 0.5423(2) 0.0305(9) Uani 1 1 d . . .
H22A H 0.8531 -0.3106 0.5104 0.046 Uiso 1 1 calc R . .
H22B H 0.864 -0.1168 0.5169 0.046 Uiso 1 1 calc R . .
H22C H 0.8613 -0.2105 0.5822 0.046 Uiso 1 1 calc R . .
C23 C 0.90805(11) -0.4409(5) 0.6034(2) 0.0353(10) Uani 1 1 d . . .
H23A H 0.902 -0.4326 0.6436 0.053 Uiso 1 1 calc R . .
H23B H 0.9318 -0.4767 0.6199 0.053 Uiso 1 1 calc R . .
H23C H 0.8933 -0.5234 0.5697 0.053 Uiso 1 1 calc R . .
C8A C 0.7923(3) 0.4750(8) 0.6945(6) 0.046(3) Uani 0.549(19) 1 d PR E 1
H8A1 H 0.8098 0.5353 0.7347 0.055 Uiso 0.549(19) 1 calc PR E 1
H8A2 H 0.7731 0.5526 0.6693 0.055 Uiso 0.549(19) 1 calc PR E 1
C9A C 0.7805(5) 0.323(3) 0.7186(9) 0.052(5) Uani 0.549(19) 1 d PU E 1
H9A1 H 0.7629 0.2655 0.6776 0.062 Uiso 0.549(19) 1 calc PR E 1
H9A2 H 0.7701 0.3564 0.7509 0.062 Uiso 0.549(19) 1 calc PR E 1
C10A C 0.8352(5) 0.541(2) 0.6518(14) 0.084(6) Uani 0.549(19) 1 d P E 1
H101 H 0.8248 0.6529 0.6382 0.125 Uiso 0.549(19) 1 calc PR E 1
H102 H 0.8457 0.5084 0.6202 0.125 Uiso 0.549(19) 1 calc PR E 1
H103 H 0.8526 0.5453 0.7004 0.125 Uiso 0.549(19) 1 calc PR E 1
C8B C 0.7759(3) 0.400(2) 0.6665(7) 0.039(4) Uani 0.451(19) 1 d P E 2
H8B1 H 0.7636 0.5091 0.6555 0.047 Uiso 0.451(19) 1 calc PR E 2
H8B2 H 0.7599 0.3113 0.6389 0.047 Uiso 0.451(19) 1 calc PR E 2
C9B C 0.7882(6) 0.364(3) 0.7430(10) 0.044(5) Uani 0.451(19) 1 d P E 2
H9B1 H 0.7688 0.3466 0.7557 0.053 Uiso 0.451(19) 1 calc PR E 2
H9B2 H 0.8021 0.4585 0.7713 0.053 Uiso 0.451(19) 1 calc PR E 2
C10B C 0.8262(6) 0.547(3) 0.6698(13) 0.063(5) Uani 0.451(19) 1 d P E 2
H104 H 0.8449 0.543 0.655 0.094 Uiso 0.451(19) 1 calc PR E 2
H105 H 0.8355 0.5506 0.7214 0.094 Uiso 0.451(19) 1 calc PR E 2
H106 H 0.8124 0.6472 0.6502 0.094 Uiso 0.451(19) 1 calc PR E 2

loop_
_atom_site_aniso_label
_atom_site_aniso_U_11
_atom_site_aniso_U_22
_atom_site_aniso_U_33
_atom_site_aniso_U_23
_atom_site_aniso_U_13
_atom_site_aniso_U_12
Cu1 0.0221(2) 0.0218(2) 0.0273(3) 0.00313(19) 0.0149(2) 0.00371(18)
Cu2 0.0184(2) 0.0186(2) 0.0223(2) 0.00127(18) 0.00968(18) 0.00088(17)
Cl1 0.0390(19) 0.036(2) 0.045(4) -0.014(2) 0.021(2) -0.0072(15)
O1 0.0318(15) 0.0390(16) 0.0418(17) 0.0192(14) 0.0258(14) 0.0174(13)
O2 0.0244(14) 0.0270(13) 0.0301(14) 0.0071(11) 0.0169(12) 0.0066(11)
O3 0.045(6) 0.035(7) 0.035(9) -0.021(4) 0.026(5) -0.009(4)
O4 0.0201(13) 0.0170(12) 0.0302(14) -0.0024(11) 0.0044(11) 0.0003(11)
O13A 0.033(6) 0.051(6) 0.050(7) -0.006(4) 0.019(5) -0.009(4)
O14A 0.038(4) 0.054(5) 0.048(5) -0.019(4) 0.016(4) -0.002(3)
Cl2 0.0475(6) 0.0298(5) 0.0370(6) 0.0068(4) 0.0230(5) 0.0042(5)
Cl3 0.0623(7) 0.0266(5) 0.0333(6) -0.0027(4) 0.0242(5) -0.0014(5)
O5 0.077(3) 0.052(2) 0.0387(19) 0.0120(17) 0.0182(18) 0.0139(19)
O6 0.136(4) 0.093(3) 0.116(4) 0.058(3) 0.109(4) 0.064(3)
O7 0.067(2) 0.0341(18) 0.067(2) 0.0158(17) 0.028(2) 0.0173(17)
O8 0.084(3) 0.060(3) 0.083(3) -0.011(2) 0.015(3) -0.019(2)
O9 0.085(3) 0.0351(18) 0.058(2) 0.0121(17) 0.018(2) 0.0040(18)
O16 0.066(11) 0.075(12) 0.112(15) 0.000(11) 0.027(11) -0.013(9)
O13B 0.027(6) 0.066(8) 0.044(5) -0.012(5) 0.006(4) -0.013(4)
O14B 0.037(4) 0.058(5) 0.038(5) -0.017(4) 0.015(4) -0.002(3)
N1 0.0234(16) 0.0223(15) 0.0274(17) 0.0028(14) 0.0132(14) 0.0012(13)
N3 0.0212(15) 0.0192(15) 0.0251(16) 0.0017(13) 0.0101(13) 0.0029(12)
N4 0.045(2) 0.038(2) 0.049(2) 0.0161(18) 0.0321(19) 0.0209(18)
N5 0.0358(19) 0.0350(19) 0.038(2) 0.0087(16) 0.0243(17) 0.0108(16)
N6 0.0203(15) 0.0160(14) 0.0264(16) 0.0017(13) 0.0124(13) 0.0007(12)
N7 0.0267(17) 0.0340(18) 0.0333(18) -0.0015(15) 0.0183(15) -0.0016(14)
N8 0.0271(17) 0.0190(15) 0.0275(17) 0.0016(13) 0.0110(14) 0.0003(13)
C2 0.0209(18) 0.0188(17) 0.0244(19) -0.0005(15) 0.0097(15) 0.0005(15)
C4 0.0239(19) 0.0201(18) 0.028(2) 0.0032(16) 0.0085(16) 0.0018(15)
C5 0.034(2) 0.027(2) 0.025(2) 0.0083(17) 0.0118(17) 0.0041(17)
C6 0.038(2) 0.028(2) 0.029(2) 0.0036(17) 0.0216(18) 0.0037(18)
C7 0.0241(19) 0.0216(18) 0.0255(19) 0.0045(16) 0.0120(16) 0.0037(15)
C11 0.074(4) 0.089(5) 0.051(3) 0.034(3) 0.016(3) 0.047(4)
C12 0.043(3) 0.064(3) 0.035(2) 0.000(2) 0.025(2) -0.016(2)
C13 0.055(3) 0.057(3) 0.047(3) -0.020(2) 0.031(3) -0.010(2)
C14 0.023(3) 0.015(2) 0.021(3) 0 0.013(2) 0
C15 0.035(3) 0.014(2) 0.041(3) 0 0.023(3) 0
C16 0.026(2) 0.0192(18) 0.036(2) 0.0070(17) 0.0169(18) 0.0054(16)
C17 0.018(2) 0.016(2) 0.027(3) 0 0.013(2) 0
C18 0.050(3) 0.045(3) 0.033(2) -0.002(2) 0.026(2) -0.007(2)
C19 0.046(3) 0.037(2) 0.033(2) -0.0096(19) 0.020(2) -0.003(2)
C20 0.040(3) 0.046(3) 0.058(3) 0.000(2) 0.037(2) 0.005(2)
C21 0.049(3) 0.037(2) 0.044(3) 0.004(2) 0.031(2) -0.004(2)
C22 0.023(2) 0.028(2) 0.031(2) 0.0036(18) 0.0021(17) -0.0017(16)
C23 0.038(2) 0.0202(19) 0.035(2) -0.0002(18) 0.0024(19) -0.0035(17)
C8A 0.038(7) 0.046(6) 0.059(7) 0.003(5) 0.026(6) 0.023(5)
C9A 0.055(9) 0.075(12) 0.050(10) 0.001(7) 0.047(8) 0.023(7)
C10A 0.087(11) 0.012(5) 0.18(2) 0.019(8) 0.087(11) 0.003(6)
C8B 0.031(6) 0.053(8) 0.047(8) 0.022(6) 0.030(6) 0.023(6)
C9B 0.075(13) 0.037(8) 0.039(11) 0.018(8) 0.042(10) 0.039(8)
C10B 0.063(12) 0.035(8) 0.100(13) 0.015(8) 0.045(10) 0.013(8)

loop_
_atom_type_symbol
_atom_type_description
_atom_type_scat_dispersion_real
_atom_type_scat_dispersion_imag
_atom_type_scat_source
C C 0.0033 0.0016 'International Tables Vol C Tables 4.2.6.8 and 6.1.1.4'
H H 0 0 'International Tables Vol C Tables 4.2.6.8 and 6.1.1.4'
N N 0.0061 0.0033 'International Tables Vol C Tables 4.2.6.8 and 6.1.1.4'
O O 0.0106 0.006 'International Tables Vol C Tables 4.2.6.8 and 6.1.1.4'
Cl Cl 0.1484 0.1585 'International Tables Vol C Tables 4.2.6.8 and 6.1.1.4'
Cu Cu 0.3201 1.2651 'International Tables Vol C Tables 4.2.6.8 and 6.1.1.4'

loop_
_geom_angle_atom_site_label_1
_geom_angle_atom_site_label_2
_geom_angle_atom_site_label_3
_geom_angle
_geom_angle_site_symmetry_1
_geom_angle_site_symmetry_3
_geom_angle_publ_flag
O1 Cu1 N4 87.13(13) . . ?
O1 Cu1 N5 167.53(14) . . ?
N4 Cu1 N5 86.02(14) . . ?
O1 Cu1 N1 81.30(11) . . ?
N4 Cu1 N1 160.48(14) . . ?
N5 Cu1 N1 102.23(12) . . ?
O1 Cu1 O3 95.9(7) . . ?
N4 Cu1 O3 104.5(8) . . ?
N5 Cu1 O3 95.9(7) . . ?
N1 Cu1 O3 92.4(8) . . ?
O1 Cu1 Cl1 90.6(3) . . ?
N4 Cu1 Cl1 105.1(3) . . ?
N5 Cu1 Cl1 101.2(3) . . ?
N1 Cu1 Cl1 90.8(3) . . ?
O3 Cu1 Cl1 5.4(9) . . ?
N6 Cu2 N8 171.50(12) . . ?
N6 Cu2 N7 92.57(12) . . ?
N8 Cu2 N7 86.74(13) . . ?
N6 Cu2 N3 89.25(11) . . ?
N8 Cu2 N3 93.14(12) . . ?
N7 Cu2 N3 168.33(12) . . ?
N6 Cu2 O4 77.00(10) . . ?
N8 Cu2 O4 94.92(11) . . ?
N7 Cu2 O4 103.72(11) . . ?
N3 Cu2 O4 87.92(10) . . ?
N6 Cu2 O2 89.31(10) . . ?
N8 Cu2 O2 99.19(11) . . ?
N7 Cu2 O2 92.82(11) . . ?
N3 Cu2 O2 75.67(10) . . ?
O4 Cu2 O2 158.82(9) . . ?
C7 O1 Cu1 118.0(2) . . ?
C7 O2 Cu2 113.1(2) . . ?
C17 O4 Cu2 113.3(2) . . ?
O6 Cl2 O8 109.9(3) . . ?
O6 Cl2 O5 110.8(3) . . ?
O8 Cl2 O5 106.7(3) . . ?
O6 Cl2 O7 110.6(2) . . ?
O8 Cl2 O7 109.4(3) . . ?
O5 Cl2 O7 109.4(2) . . ?
O11A Cl3 O10A 123.3(5) . . ?
O12B Cl3 O10B 108.2(6) . . ?
O11A Cl3 O9 113.7(4) . . ?
O12B Cl3 O9 111.5(4) . . ?
O10A Cl3 O9 109.6(4) . . ?
O10B Cl3 O9 118.7(4) . . ?
O12B Cl3 O11B 100.5(5) . . ?
O10B Cl3 O11B 107.1(5) . . ?
O9 Cl3 O11B 109.2(3) . . ?
O11A Cl3 O12A 98.9(6) . . ?
O10A Cl3 O12A 106.3(6) . . ?
O9 Cl3 O12A 101.9(4) . . ?
C2 N1 C6 116.2(3) . . ?
C2 N1 Cu1 108.9(2) . . ?
C6 N1 Cu1 134.4(3) . . ?
C2 N3 C4 116.9(3) . . ?
C2 N3 Cu2 115.4(2) . . ?
C4 N3 Cu2 127.7(2) . . ?
C10B N4 C11 115.8(11) . . ?
C11 N4 C8A 122.1(6) . . ?
C10B N4 C8B 114.0(9) . . ?
C11 N4 C8B 96.3(7) . . ?
C11 N4 C10A 101.7(10) . . ?
C8A N4 C10A 104.0(8) . . ?
C10B N4 Cu1 114.7(9) . . ?
C11 N4 Cu1 111.7(3) . . ?
C8A N4 Cu1 108.8(3) . . ?
C8B N4 Cu1 102.0(5) . . ?
C10A N4 Cu1 107.1(7) . . ?
C12 N5 C13 108.4(3) . . ?
C12 N5 C9A 101.8(9) . . ?
C13 N5 C9A 119.8(8) . . ?
C12 N5 C9B 113.9(11) . . ?
C13 N5 C9B 97.9(9) . . ?
C12 N5 Cu1 114.1(3) . . ?
C13 N5 Cu1 111.2(3) . . ?
C9A N5 Cu1 101.3(7) . . ?
C9B N5 Cu1 110.1(8) . . ?
C14 N6 C16 117.2(3) . . ?
C14 N6 Cu2 116.4(2) . . ?
C16 N6 Cu2 126.4(3) . . ?
C20 N7 C21 108.6(3) . . ?
C20 N7 C18 112.0(3) . . ?
C21 N7 C18 106.7(3) . . ?
C20 N7 Cu2 110.6(3) . . ?
C21 N7 Cu2 115.6(2) . . ?
C18 N7 Cu2 103.3(2) . . ?
C22 N8 C23 108.8(3) . . ?
C22 N8 C19 109.0(3) . . ?
C23 N8 C19 108.6(3) . . ?
C22 N8 Cu2 112.1(2) . . ?
C23 N8 Cu2 112.5(2) . . ?
C19 N8 Cu2 105.7(2) . . ?
N1 C2 N3 126.1(3) . . ?
N1 C2 C7 116.9(3) . . ?
N3 C2 C7 117.0(3) . . ?
N3 C4 C5 120.9(3) . . ?
N3 C4 H4 119.6 . . ?
C5 C4 H4 119.6 . . ?
C6 C5 C4 117.9(3) . . ?
C6 C5 H5 121.1 . . ?
C4 C5 H5 121.1 . . ?
N1 C6 C5 122.0(4) . . ?
N1 C6 H6 119 . . ?
C5 C6 H6 119 . . ?
O2 C7 O1 127.5(3) . . ?
O2 C7 C2 118.0(3) . . ?
O1 C7 C2 114.5(3) . . ?
N4 C11 H111 109.5 . . ?
N4 C11 H112 109.5 . . ?
H111 C11 H112 109.5 . . ?
N4 C11 H113 109.5 . . ?
H111 C11 H113 109.5 . . ?
H112 C11 H113 109.5 . . ?
N5 C12 H12A 109.5 . . ?
N5 C12 H12B 109.5 . . ?
H12A C12 H12B 109.5 . . ?
N5 C12 H12C 109.5 . . ?
H12A C12 H12C 109.5 . . ?
H12B C12 H12C 109.5 . . ?
N5 C13 H13A 109.5 . . ?
N5 C13 H13B 109.5 . . ?
H13A C13 H13B 109.5 . . ?
N5 C13 H14C 109.5 . . ?
H13A C13 H14C 109.5 . . ?
H13B C13 H14C 109.5 . . ?
N6 C14 N6 124.9(4) 2_756 . ?
N6 C14 C17 117.6(2) 2_756 . ?
N6 C14 C17 117.6(2) . . ?
C16 C15 C16 117.6(5) . 2_756 ?
C16 C15 H15 121.2 . . ?
C16 C15 H15 121.2 2_756 . ?
N6 C16 C15 121.5(4) . . ?
N6 C16 H16 119.3 . . ?
C15 C16 H16 119.3 . . ?
O4 C17 O4 128.9(4) 2_756 . ?
O4 C17 C14 115.6(2) 2_756 . ?
O4 C17 C14 115.6(2) . . ?
N7 C18 C19 109.0(4) . . ?
N7 C18 H18A 109.9 . . ?
C19 C18 H18A 109.9 . . ?
N7 C18 H18B 109.9 . . ?
C19 C18 H18B 109.9 . . ?
H18A C18 H18B 108.3 . . ?
N8 C19 C18 109.3(3) . . ?
N8 C19 H19A 109.8 . . ?
C18 C19 H19A 109.8 . . ?
N8 C19 H19B 109.8 . . ?
C18 C19 H19B 109.8 . . ?
H19A C19 H19B 108.3 . . ?
N7 C20 H20A 109.5 . . ?
N7 C20 H20B 109.5 . . ?
H20A C20 H20B 109.5 . . ?
N7 C20 H20C 109.5 . . ?
H20A C20 H20C 109.5 . . ?
H20B C20 H20C 109.5 . . ?
N7 C21 H21A 109.5 . . ?
N7 C21 H21B 109.5 . . ?
H21A C21 H21B 109.5 . . ?
N7 C21 H21C 109.5 . . ?
H21A C21 H21C 109.5 . . ?
H21B C21 H21C 109.5 . . ?
N8 C22 H22A 109.5 . . ?
N8 C22 H22B 109.5 . . ?
H22A C22 H22B 109.5 . . ?
N8 C22 H22C 109.5 . . ?
H22A C22 H22C 109.5 . . ?
H22B C22 H22C 109.5 . . ?
N8 C23 H23A 109.5 . . ?
N8 C23 H23B 109.5 . . ?
H23A C23 H23B 109.5 . . ?
N8 C23 H23C 109.5 . . ?
H23A C23 H23C 109.5 . . ?
H23B C23 H23C 109.5 . . ?
C9A C8A N4 103.9(9) . . ?
C9A C8A H8A1 111 . . ?
N4 C8A H8A1 111 . . ?
C9A C8A H8A2 111 . . ?
N4 C8A H8A2 111 . . ?
H8A1 C8A H8A2 109 . . ?
C8A C9A N5 110.9(14) . . ?
C8A C9A H9A1 109.5 . . ?
N5 C9A H9A1 109.5 . . ?
C8A C9A H9A2 109.5 . . ?
N5 C9A H9A2 109.5 . . ?
H9A1 C9A H9A2 108 . . ?
N4 C10A H101 109.5 . . ?
N4 C10A H102 109.5 . . ?
N4 C10A H103 109.5 . . ?
C9B C8B N4 109.6(13) . . ?
C9B C8B H8B1 109.7 . . ?
N4 C8B H8B1 109.7 . . ?
C9B C8B H8B2 109.7 . . ?
N4 C8B H8B2 109.7 . . ?
H8B1 C8B H8B2 108.2 . . ?
C8B C9B N5 105.8(13) . . ?
C8B C9B H9B1 110.6 . . ?
N5 C9B H9B1 110.6 . . ?
C8B C9B H9B2 110.6 . . ?
N5 C9B H9B2 110.6 . . ?
H9B1 C9B H9B2 108.7 . . ?
N4 C10B H104 109.5 . . ?
N4 C10B H105 109.5 . . ?
H104 C10B H105 109.5 . . ?
N4 C10B H106 109.5 . . ?
H104 C10B H106 109.5 . . ?
H105 C10B H106 109.5 . . ?

loop_
_geom_bond_atom_site_label_1
_geom_bond_atom_site_label_2
_geom_bond_distance
_geom_bond_site_symmetry_2
_geom_bond_publ_flag
Cu1 O1 1.959(3) . ?
Cu1 N4 2.023(3) . ?
Cu1 N5 2.034(3) . ?
Cu1 N1 2.106(3) . ?
Cu1 O3 2.233(18) . ?
Cu1 Cl1 2.482(6) . ?
Cu2 N6 2.046(3) . ?
Cu2 N8 2.052(3) . ?
Cu2 N7 2.086(3) . ?
Cu2 N3 2.137(3) . ?
Cu2 O4 2.270(2) . ?
Cu2 O2 2.290(2) . ?
O1 C7 1.259(4) . ?
O2 C7 1.238(4) . ?
O4 C17 1.245(3) . ?
Cl2 O6 1.405(4) . ?
Cl2 O8 1.421(4) . ?
Cl2 O5 1.425(3) . ?
Cl2 O7 1.427(3) . ?
Cl3 O11A 1.370(8) . ?
Cl3 O12B 1.379(9) . ?
Cl3 O10A 1.414(8) . ?
Cl3 O10B 1.424(8) . ?
Cl3 O9 1.425(3) . ?
Cl3 O11B 1.499(7) . ?
Cl3 O12A 1.505(9) . ?
N1 C2 1.328(5) . ?
N1 C6 1.341(5) . ?
N3 C2 1.335(5) . ?
N3 C4 1.344(5) . ?
N4 C10B 1.35(2) . ?
N4 C11 1.456(7) . ?
N4 C8A 1.488(6) . ?
N4 C8B 1.560(11) . ?
N4 C10A 1.593(17) . ?
N5 C12 1.478(6) . ?
N5 C13 1.494(6) . ?
N5 C9A 1.50(2) . ?
N5 C9B 1.527(19) . ?
N6 C14 1.332(4) . ?
N6 C16 1.352(4) . ?
N7 C20 1.482(5) . ?
N7 C21 1.484(5) . ?
N7 C18 1.487(6) . ?
N8 C22 1.482(5) . ?
N8 C23 1.487(5) . ?
N8 C19 1.494(5) . ?
C2 C7 1.527(5) . ?
C4 C5 1.377(5) . ?
C4 H4 0.95 . ?
C5 C6 1.374(5) . ?
C5 H5 0.95 . ?
C6 H6 0.95 . ?
C11 H111 0.98 . ?
C11 H112 0.98 . ?
C11 H113 0.98 . ?
C12 H12A 0.98 . ?
C12 H12B 0.98 . ?
C12 H12C 0.98 . ?
C13 H13A 0.98 . ?
C13 H13B 0.98 . ?
C13 H14C 0.98 . ?
C14 N6 1.332(4) 2_756 ?
C14 C17 1.537(6) . ?
C15 C16 1.372(5) . ?
C15 C16 1.372(5) 2_756 ?
C15 H15 0.95 . ?
C16 H16 0.95 . ?
C17 O4 1.245(3) 2_756 ?
C18 C19 1.516(6) . ?
C18 H18A 0.99 . ?
C18 H18B 0.99 . ?
C19 H19A 0.99 . ?
C19 H19B 0.99 . ?
C20 H20A 0.98 . ?
C20 H20B 0.98 . ?
C20 H20C 0.98 . ?
C21 H21A 0.98 . ?
C21 H21B 0.98 . ?
C21 H21C 0.98 . ?
C22 H22A 0.98 . ?
C22 H22B 0.98 . ?
C22 H22C 0.98 . ?
C23 H23A 0.98 . ?
C23 H23B 0.98 . ?
C23 H23C 0.98 . ?
C8A C9A 1.48(2) . ?
C8A H8A1 0.99 . ?
C8A H8A2 0.99 . ?
C9A H9A1 0.99 . ?
C9A H9A2 0.99 . ?
C10A H101 0.98 . ?
C10A H102 0.98 . ?
C10A H103 0.98 . ?
C8B C9B 1.48(2) . ?
C8B H8B1 0.99 . ?
C8B H8B2 0.99 . ?
C9B H9B1 0.99 . ?
C9B H9B2 0.99 . ?
C10B H104 0.98 . ?
C10B H105 0.98 . ?
C10B H106 0.98 . ?
Cl1 O13A 3.171(13) . ?
Cl1 O14A 3.118(14) . ?
O3 O13B 2.69(3) . ?
O3 O14B 2.74(3) . ?

loop_
_geom_torsion_atom_site_label_1
_geom_torsion_atom_site_label_2
_geom_torsion_atom_site_label_3
_geom_torsion_atom_site_label_4
_geom_torsion
_geom_torsion_site_symmetry_1
_geom_torsion_site_symmetry_2
_geom_torsion_site_symmetry_3
_geom_torsion_site_symmetry_4
_geom_torsion_publ_flag
N4 Cu1 O1 C7 168.3(3) . . . . ?
N5 Cu1 O1 C7 111.6(6) . . . . ?
N1 Cu1 O1 C7 4.1(3) . . . . ?
O3 Cu1 O1 C7 -87.4(9) . . . . ?
Cl1 Cu1 O1 C7 -86.6(4) . . . . ?
N6 Cu2 O2 C7 -97.5(3) . . . . ?
N8 Cu2 O2 C7 82.9(3) . . . . ?
N7 Cu2 O2 C7 170.0(3) . . . . ?
N3 Cu2 O2 C7 -8.1(3) . . . . ?
O4 Cu2 O2 C7 -48.3(4) . . . . ?
N6 Cu2 O4 C17 3.18(17) . . . . ?
N8 Cu2 O4 C17 -179.50(18) . . . . ?
N7 Cu2 O4 C17 92.66(19) . . . . ?
N3 Cu2 O4 C17 -86.52(18) . . . . ?
O2 Cu2 O4 C17 -47.7(4) . . . . ?
O1 Cu1 N1 C2 -5.8(2) . . . . ?
N4 Cu1 N1 C2 -60.1(5) . . . . ?
N5 Cu1 N1 C2 -173.6(2) . . . . ?
O3 Cu1 N1 C2 89.8(8) . . . . ?
Cl1 Cu1 N1 C2 84.7(4) . . . . ?
O1 Cu1 N1 C6 -177.4(4) . . . . ?
N4 Cu1 N1 C6 128.3(5) . . . . ?
N5 Cu1 N1 C6 14.8(4) . . . . ?
O3 Cu1 N1 C6 -81.8(8) . . . . ?
Cl1 Cu1 N1 C6 -86.9(5) . . . . ?
N6 Cu2 N3 C2 94.1(3) . . . . ?
N8 Cu2 N3 C2 -94.1(3) . . . . ?
N7 Cu2 N3 C2 -5.0(7) . . . . ?
O4 Cu2 N3 C2 171.1(3) . . . . ?
O2 Cu2 N3 C2 4.6(2) . . . . ?
N6 Cu2 N3 C4 -87.5(3) . . . . ?
N8 Cu2 N3 C4 84.4(3) . . . . ?
N7 Cu2 N3 C4 173.5(5) . . . . ?
O4 Cu2 N3 C4 -10.4(3) . . . . ?
O2 Cu2 N3 C4 -176.9(3) . . . . ?
O1 Cu1 N4 C10B -72.1(11) . . . . ?
N5 Cu1 N4 C10B 97.5(11) . . . . ?
N1 Cu1 N4 C10B -18.6(12) . . . . ?
O3 Cu1 N4 C10B -167.5(13) . . . . ?
Cl1 Cu1 N4 C10B -162.0(11) . . . . ?
O1 Cu1 N4 C11 62.2(4) . . . . ?
N5 Cu1 N4 C11 -128.2(4) . . . . ?
N1 Cu1 N4 C11 115.8(5) . . . . ?
O3 Cu1 N4 C11 -33.1(8) . . . . ?
Cl1 Cu1 N4 C11 -27.6(5) . . . . ?
O1 Cu1 N4 C8A -160.1(6) . . . . ?
N5 Cu1 N4 C8A 9.5(6) . . . . ?
N1 Cu1 N4 C8A -106.6(7) . . . . ?
O3 Cu1 N4 C8A 104.5(10) . . . . ?
Cl1 Cu1 N4 C8A 110.1(7) . . . . ?
O1 Cu1 N4 C8B 164.1(7) . . . . ?
N5 Cu1 N4 C8B -26.3(7) . . . . ?
N1 Cu1 N4 C8B -142.4(8) . . . . ?
O3 Cu1 N4 C8B 68.7(10) . . . . ?
Cl1 Cu1 N4 C8B 74.2(8) . . . . ?
O1 Cu1 N4 C10A -48.3(10) . . . . ?
N5 Cu1 N4 C10A 121.3(10) . . . . ?
N1 Cu1 N4 C10A 5.2(11) . . . . ?
O3 Cu1 N4 C10A -143.6(12) . . . . ?
Cl1 Cu1 N4 C10A -138.1(10) . . . . ?
O1 Cu1 N5 C12 -174.1(5) . . . . ?
N4 Cu1 N5 C12 129.1(3) . . . . ?
N1 Cu1 N5 C12 -68.8(3) . . . . ?
O3 Cu1 N5 C12 24.9(9) . . . . ?
Cl1 Cu1 N5 C12 24.5(4) . . . . ?
O1 Cu1 N5 C13 -51.1(7) . . . . ?
N4 Cu1 N5 C13 -107.9(3) . . . . ?
N1 Cu1 N5 C13 54.2(3) . . . . ?
O3 Cu1 N5 C13 147.9(9) . . . . ?
Cl1 Cu1 N5 C13 147.5(4) . . . . ?
O1 Cu1 N5 C9A 77.3(10) . . . . ?
N4 Cu1 N5 C9A 20.5(9) . . . . ?
N1 Cu1 N5 C9A -177.4(9) . . . . ?
O3 Cu1 N5 C9A -83.7(12) . . . . ?
Cl1 Cu1 N5 C9A -84.1(9) . . . . ?
O1 Cu1 N5 C9B 56.4(12) . . . . ?
N4 Cu1 N5 C9B -0.5(10) . . . . ?
N1 Cu1 N5 C9B 161.6(10) . . . . ?
O3 Cu1 N5 C9B -104.6(13) . . . . ?
Cl1 Cu1 N5 C9B -105.1(11) . . . . ?
N8 Cu2 N6 C14 -19.2(9) . . . . ?
N7 Cu2 N6 C14 -104.3(2) . . . . ?
N3 Cu2 N6 C14 87.25(19) . . . . ?
O4 Cu2 N6 C14 -0.79(17) . . . . ?
O2 Cu2 N6 C14 162.93(19) . . . . ?
N8 Cu2 N6 C16 160.9(7) . . . . ?
N7 Cu2 N6 C16 75.8(3) . . . . ?
N3 Cu2 N6 C16 -92.7(3) . . . . ?
O4 Cu2 N6 C16 179.3(3) . . . . ?
O2 Cu2 N6 C16 -17.0(3) . . . . ?
N6 Cu2 N7 C20 70.7(3) . . . . ?
N8 Cu2 N7 C20 -100.9(3) . . . . ?
N3 Cu2 N7 C20 169.4(5) . . . . ?
O4 Cu2 N7 C20 -6.6(3) . . . . ?
O2 Cu2 N7 C20 160.1(3) . . . . ?
N6 Cu2 N7 C21 -53.2(3) . . . . ?
N8 Cu2 N7 C21 135.3(3) . . . . ?
N3 Cu2 N7 C21 45.5(8) . . . . ?
O4 Cu2 N7 C21 -130.4(3) . . . . ?
O2 Cu2 N7 C21 36.2(3) . . . . ?
N6 Cu2 N7 C18 -169.4(3) . . . . ?
N8 Cu2 N7 C18 19.1(3) . . . . ?
N3 Cu2 N7 C18 -70.6(7) . . . . ?
O4 Cu2 N7 C18 113.4(3) . . . . ?
O2 Cu2 N7 C18 -79.9(3) . . . . ?
N6 Cu2 N8 C22 165.9(7) . . . . ?
N7 Cu2 N8 C22 -108.6(3) . . . . ?
N3 Cu2 N8 C22 59.7(3) . . . . ?
O4 Cu2 N8 C22 147.9(2) . . . . ?
O2 Cu2 N8 C22 -16.2(3) . . . . ?
N6 Cu2 N8 C23 42.9(9) . . . . ?
N7 Cu2 N8 C23 128.4(3) . . . . ?
N3 Cu2 N8 C23 -63.3(3) . . . . ?
O4 Cu2 N8 C23 24.9(3) . . . . ?
O2 Cu2 N8 C23 -139.3(2) . . . . ?
N6 Cu2 N8 C19 -75.5(9) . . . . ?
N7 Cu2 N8 C19 10.0(2) . . . . ?
N3 Cu2 N8 C19 178.3(2) . . . . ?
O4 Cu2 N8 C19 -93.5(2) . . . . ?
O2 Cu2 N8 C19 102.3(2) . . . . ?
C6 N1 C2 N3 2.1(5) . . . . ?
Cu1 N1 C2 N3 -171.2(3) . . . . ?
C6 N1 C2 C7 -180.0(3) . . . . ?
Cu1 N1 C2 C7 6.7(4) . . . . ?
C4 N3 C2 N1 -2.2(5) . . . . ?
Cu2 N3 C2 N1 176.5(3) . . . . ?
C4 N3 C2 C7 179.9(3) . . . . ?
Cu2 N3 C2 C7 -1.4(4) . . . . ?
C2 N3 C4 C5 0.5(5) . . . . ?
Cu2 N3 C4 C5 -178.0(3) . . . . ?
N3 C4 C5 C6 1.0(6) . . . . ?
C2 N1 C6 C5 -0.3(6) . . . . ?
Cu1 N1 C6 C5 170.8(3) . . . . ?
C4 C5 C6 N1 -1.1(6) . . . . ?
Cu2 O2 C7 O1 -170.6(3) . . . . ?
Cu2 O2 C7 C2 9.8(4) . . . . ?
Cu1 O1 C7 O2 178.9(3) . . . . ?
Cu1 O1 C7 C2 -1.6(4) . . . . ?
N1 C2 C7 O2 175.7(3) . . . . ?
N3 C2 C7 O2 -6.2(5) . . . . ?
N1 C2 C7 O1 -3.9(5) . . . . ?
N3 C2 C7 O1 174.2(3) . . . . ?
C16 N6 C14 N6 -1.3(2) . . . 2_756 ?
Cu2 N6 C14 N6 178.7(2) . . . 2_756 ?
C16 N6 C14 C17 178.7(2) . . . . ?
Cu2 N6 C14 C17 -1.3(2) . . . . ?
C14 N6 C16 C15 2.7(5) . . . . ?
Cu2 N6 C16 C15 -177.4(2) . . . . ?
C16 C15 C16 N6 -1.4(2) 2_756 . . . ?
Cu2 O4 C17 O4 175.39(18) . . . 2_756 ?
Cu2 O4 C17 C14 -4.61(18) . . . . ?
N6 C14 C17 O4 4.20(19) 2_756 . . 2_756 ?
N6 C14 C17 O4 -175.80(19) . . . 2_756 ?
N6 C14 C17 O4 -175.80(19) 2_756 . . . ?
N6 C14 C17 O4 4.20(19) . . . . ?
C20 N7 C18 C19 74.1(4) . . . . ?
C21 N7 C18 C19 -167.2(3) . . . . ?
Cu2 N7 C18 C19 -44.9(4) . . . . ?
C22 N8 C19 C18 83.0(4) . . . . ?
C23 N8 C19 C18 -158.6(4) . . . . ?
Cu2 N8 C19 C18 -37.7(4) . . . . ?
N7 C18 C19 N8 57.8(5) . . . . ?
C10B N4 C8A C9A -150.6(16) . . . . ?
C11 N4 C8A C9A 94.8(11) . . . . ?
C8B N4 C8A C9A 46.6(11) . . . . ?
C10A N4 C8A C9A -151.5(14) . . . . ?
Cu1 N4 C8A C9A -37.6(13) . . . . ?
N4 C8A C9A N5 59.9(16) . . . . ?
C12 N5 C9A C8A -167.8(11) . . . . ?
C13 N5 C9A C8A 72.7(13) . . . . ?
Cu1 N5 C9A C8A -49.9(13) . . . . ?
C10B N4 C8B C9B -72.4(18) . . . . ?
C11 N4 C8B C9B 165.6(14) . . . . ?
C8A N4 C8B C9B -53.8(12) . . . . ?
Cu1 N4 C8B C9B 51.8(15) . . . . ?
N4 C8B C9B N5 -54(2) . . . . ?
C12 N5 C9B C8B -100.6(16) . . . . ?
C13 N5 C9B C8B 145.2(16) . . . . ?
Cu1 N5 C9B C8B 29(2) . . . . ?
